data_7114771
loop_
_publ_author_name
'Kobayashi, Kenji'
'Izawa, Hiroyuki'
'Furukawa, Naomichi'
'Yamaguchi, Kentaro'
'Horn, Ernst'

_publ_section_title
;
 Macrocyclic multi-telluranes with hypervalent Te--O apical linkages
;
_journal_issue 16
_journal_name_full 'Chemical Communications'
_journal_page_first 1428
_journal_paper_doi 10.1039/b103676a
_journal_year 2001
_chemical_formula_moiety 'C66 H54 O12 Te3'
_chemical_formula_sum 'C76 H68 N3 O12 Te3'
_chemical_formula_weight 1598.19
_chemical_melting_point 'lattice decomposition at r.t.'
_space_group_IT_number 2
_symmetry_cell_setting triclinic
_symmetry_Int_Tables_number 2
_symmetry_space_group_name_Hall '-P 1'
_symmetry_space_group_name_H-M 'P -1'
_cell_angle_alpha 76.682(1)
_cell_angle_beta 75.167(1)
_cell_angle_gamma 65.688(1)
_cell_formula_units_Z 2
_cell_length_a 13.2525(8)
_cell_length_b 15.1873(9)
_cell_length_c 19.937(1)
_cell_measurement_temperature 173.2
_cell_volume 3499.3(3)
_computing_data_reduction 'teXsan Ver. 1.10'
_computing_publication_material 'teXsan Ver. 1.10'
_computing_structure_refinement 'teXsan Ver. 1.10'
_computing_structure_solution SIR97
_diffrn_measured_fraction_theta_full 0.6906
_diffrn_measured_fraction_theta_max 0.6906
_diffrn_measurement_device_type 'Bruker CCD/Smart 1000'
_diffrn_measurement_method \w
_diffrn_radiation_type 'Mo K\a'
_diffrn_radiation_wavelength 0.7107
_diffrn_reflns_av_R_equivalents 0.062
_diffrn_reflns_limit_h_max 16
_diffrn_reflns_limit_h_min -17
_diffrn_reflns_limit_k_max 19
_diffrn_reflns_limit_k_min -17
_diffrn_reflns_limit_l_max 25
_diffrn_reflns_limit_l_min -26
_diffrn_reflns_number 20229
_diffrn_reflns_theta_full 30.03
_diffrn_reflns_theta_max 30.03
_exptl_absorpt_coefficient_mu 1.306
_exptl_absorpt_correction_T_max 0.578
_exptl_absorpt_correction_T_min 0.067
_exptl_crystal_colour clear
_exptl_crystal_density_diffrn 1.517
_exptl_crystal_density_method 'not measured'
_exptl_crystal_description prism
_exptl_crystal_size_max 0.520
_exptl_crystal_size_mid 0.480
_exptl_crystal_size_min 0.420
_refine_diff_density_max 1.67
_refine_diff_density_min -1.87
_refine_ls_extinction_method none
_refine_ls_goodness_of_fit_ref 3.437
_refine_ls_hydrogen_treatment noref
_refine_ls_number_parameters 767
_refine_ls_number_reflns 12760
_refine_ls_R_factor_gt 0.0554
_refine_ls_shift/su_max 2.0289
_refine_ls_structure_factor_coef F
_refine_ls_weighting_details 'w = 1/[\s^2^(Fo) + 0.00022|Fo|^2^]'
_refine_ls_weighting_scheme calc
_refine_ls_wR_factor_ref 0.0820
_reflns_number_gt 12760
_reflns_number_total 14907
_reflns_threshold_expression F^2^>2.0\s(F^2^)
_cod_data_source_file b103676a.txt
_cod_data_source_block (4)
_cod_original_cell_volume 3499.3(4)
_cod_original_sg_symbol_H-M 'P -1         '
_cod_original_formula_sum 'C76 H68 N3 O12 Te3 '
_cod_database_code 7114771

loop_
_symmetry_equiv_pos_as_xyz
x,y,z
-x,-y,-z

loop_
_atom_site_label
_atom_site_type_symbol
_atom_site_fract_x
_atom_site_fract_y
_atom_site_fract_z
_atom_site_U_iso_or_equiv
_atom_site_adp_type
_atom_site_occupancy
_atom_site_calc_flag
Te(1) Te 0.58737(3) 0.22638(3) 0.39508(2) 0.02771(9) Uani 1.00 d
Te(2) Te 0.78289(3) 0.36519(3) 0.08830(2) 0.02812(9) Uani 1.00 d
Te(3) Te 1.10287(3) 0.01167(3) 0.26512(2) 0.02634(9) Uani 1.00 d
O(1) O 0.4612(3) 0.3517(3) 0.3472(2) 0.035(1) Uani 1.00 d
O(2) O 0.6057(4) 0.3698(4) 0.2674(3) 0.051(1) Uani 1.00 d
O(3) O 0.6036(3) 0.4211(3) 0.1205(2) 0.036(1) Uani 1.00 d
O(4) O 0.6334(4) 0.5428(3) 0.1466(2) 0.047(1) Uani 1.00 d
O(5) O 0.9568(3) 0.2993(3) 0.0389(2) 0.035(1) Uani 1.00 d
O(6) O 0.9939(3) 0.2402(3) 0.1462(2) 0.044(1) Uani 1.00 d
O(7) O 1.1712(3) 0.0583(3) 0.1594(2) 0.0286(10) Uani 1.00 d
O(8) O 1.2372(4) 0.1309(4) 0.2131(2) 0.049(1) Uani 1.00 d
O(9) O 1.0475(3) -0.0684(3) 0.3606(2) 0.034(1) Uani 1.00 d
O(10) O 0.8937(3) 0.0684(3) 0.3710(2) 0.040(1) Uani 1.00 d
O(11) O 0.6741(3) 0.0829(3) 0.4439(2) 0.030(1) Uani 1.00 d
O(12) O 0.7223(4) 0.1594(3) 0.5044(2) 0.045(1) Uani 1.00 d
N(1) N 0.8468 0.3219 0.2930 0.3232 Uani 1.00 d
N(2) N 0.1367 0.3733 0.4268 0.2880 Uani 1.00 d
N(3) N 0.8949 0.4682 0.1182 0.9562 Uani 1.00 d
C(1) C 0.4492(5) 0.2297(4) 0.4754(3) 0.029(1) Uani 1.00 d
C(2) C 0.3908(6) 0.3121(5) 0.5082(4) 0.041(2) Uani 1.00 d
C(3) C 0.3019(6) 0.3151(5) 0.5625(4) 0.050(2) Uani 1.00 d
C(4) C 0.2704(6) 0.2358(6) 0.5861(4) 0.054(2) Uani 1.00 d
C(5) C 0.3306(6) 0.1522(5) 0.5529(4) 0.051(2) Uani 1.00 d
C(6) C 0.4180(5) 0.1490(5) 0.4985(3) 0.038(2) Uani 1.00 d
C(7) C 0.1721(8) 0.2355(8) 0.6460(5) 0.101(4) Uani 1.00 d
C(8) C 0.5706(5) 0.1457(4) 0.3291(3) 0.028(1) Uani 1.00 d
C(9) C 0.6687(5) 0.0738(5) 0.2986(3) 0.038(2) Uani 1.00 d
C(10) C 0.6597(6) 0.0151(5) 0.2588(3) 0.042(2) Uani 1.00 d
C(11) C 0.5554(5) 0.0238(5) 0.2501(3) 0.035(2) Uani 1.00 d
C(12) C 0.4613(6) 0.0937(6) 0.2793(3) 0.044(2) Uani 1.00 d
C(13) C 0.4660(5) 0.1571(4) 0.3201(3) 0.034(2) Uani 1.00 d
C(14) C 0.5483(7) -0.0457(6) 0.2094(4) 0.057(2) Uani 1.00 d
C(15) C 0.5040(5) 0.3969(4) 0.2911(3) 0.031(1) Uani 1.00 d
C(16) C 0.4231(5) 0.4844(4) 0.2568(3) 0.029(1) Uani 1.00 d
C(17) C 0.3097(5) 0.5211(5) 0.2897(3) 0.042(2) Uani 1.00 d
C(18) C 0.2310(6) 0.6017(5) 0.2577(4) 0.054(2) Uani 1.00 d
C(19) C 0.2641(6) 0.6456(5) 0.1920(4) 0.051(2) Uani 1.00 d
C(20) C 0.3770(6) 0.6108(5) 0.1589(3) 0.043(2) Uani 1.00 d
C(21) C 0.4543(5) 0.5318(4) 0.1903(3) 0.033(2) Uani 1.00 d
C(22) C 0.5740(5) 0.4978(4) 0.1519(3) 0.033(2) Uani 1.00 d
C(23) C 0.7648(5) 0.4616(4) -0.0076(3) 0.034(2) Uani 1.00 d
C(24) C 0.6613(6) 0.5005(5) -0.0285(4) 0.050(2) Uani 1.00 d
C(25) C 0.6481(8) 0.5656(6) -0.0903(4) 0.062(3) Uani 1.00 d
C(26) C 0.7332(9) 0.5910(5) -0.1314(4) 0.068(3) Uani 1.00 d
C(27) C 0.8342(8) 0.5526(6) -0.1097(4) 0.066(3) Uani 1.00 d
C(28) C 0.8503(7) 0.4872(5) -0.0455(4) 0.054(2) Uani 1.00 d
C(29) C 0.716(1) 0.6596(8) -0.1992(5) 0.112(4) Uani 1.00 d
C(30) C 0.7506(4) 0.2558(4) 0.0576(3) 0.026(1) Uani 1.00 d
C(31) C 0.6748(5) 0.2179(4) 0.1023(3) 0.034(2) Uani 1.00 d
C(32) C 0.6475(5) 0.1511(5) 0.0810(3) 0.035(2) Uani 1.00 d
C(33) C 0.6988(5) 0.1184(4) 0.0156(3) 0.029(1) Uani 1.00 d
C(34) C 0.7754(5) 0.1565(5) -0.0274(3) 0.034(2) Uani 1.00 d
C(35) C 0.8012(5) 0.2245(4) -0.0069(3) 0.032(2) Uani 1.00 d
C(36) C 0.6688(6) 0.0450(5) -0.0060(4) 0.043(2) Uani 1.00 d
C(37) C 1.0258(5) 0.2599(4) 0.0837(3) 0.027(1) Uani 1.00 d
C(38) C 1.1456(5) 0.2443(4) 0.0524(3) 0.027(1) Uani 1.00 d
C(39) C 1.1753(5) 0.2961(5) -0.0111(3) 0.035(2) Uani 1.00 d
C(40) C 1.2845(6) 0.2904(5) -0.0371(3) 0.043(2) Uani 1.00 d
C(41) C 1.3657(5) 0.2325(5) 0.0011(4) 0.045(2) Uani 1.00 d
C(42) C 1.3402(5) 0.1816(5) 0.0641(4) 0.040(2) Uani 1.00 d
C(43) C 1.2321(5) 0.1840(4) 0.0912(3) 0.027(1) Uani 1.00 d
C(44) C 1.2127(4) 0.1224(4) 0.1599(3) 0.030(1) Uani 1.00 d
C(45) C 1.0272(4) -0.0446(4) 0.2114(3) 0.027(1) Uani 1.00 d
C(46) C 1.0311(5) -0.1381(4) 0.2321(3) 0.034(2) Uani 1.00 d
C(47) C 0.9844(5) -0.1740(5) 0.1951(4) 0.041(2) Uani 1.00 d
C(48) C 0.9339(5) -0.1162(5) 0.1377(4) 0.043(2) Uani 1.00 d
C(49) C 0.9301(5) -0.0216(6) 0.1202(4) 0.047(2) Uani 1.00 d
C(50) C 0.9764(5) 0.0162(5) 0.1562(4) 0.038(2) Uani 1.00 d
C(51) C 0.8846(6) -0.1563(7) 0.0976(5) 0.071(3) Uani 1.00 d
C(52) C 1.2587(5) -0.1083(4) 0.2684(3) 0.029(1) Uani 1.00 d
C(53) C 1.2942(5) -0.1474(4) 0.3325(3) 0.032(1) Uani 1.00 d
C(54) C 1.3994(5) -0.2198(4) 0.3344(3) 0.034(2) Uani 1.00 d
C(55) C 1.4698(5) -0.2548(4) 0.2734(3) 0.034(2) Uani 1.00 d
C(56) C 1.4307(6) -0.2180(5) 0.2105(3) 0.040(2) Uani 1.00 d
C(57) C 1.3260(5) -0.1439(5) 0.2077(3) 0.036(2) Uani 1.00 d
C(58) C 1.5875(6) -0.3304(5) 0.2761(4) 0.052(2) Uani 1.00 d
C(59) C 0.9526(5) -0.0126(4) 0.3955(3) 0.028(1) Uani 1.00 d
C(60) C 0.9203(5) -0.0598(4) 0.4684(3) 0.029(1) Uani 1.00 d
C(61) C 0.9941(5) -0.1482(5) 0.4967(3) 0.041(2) Uani 1.00 d
C(62) C 0.9675(6) -0.1911(5) 0.5640(4) 0.043(2) Uani 1.00 d
C(63) C 0.8626(6) -0.1449(5) 0.6046(3) 0.043(2) Uani 1.00 d
C(64) C 0.7891(5) -0.0556(5) 0.5775(3) 0.034(2) Uani 1.00 d
C(65) C 0.8167(4) -0.0118(4) 0.5093(3) 0.024(1) Uani 1.00 d
C(66) C 0.7340(4) 0.0857(4) 0.4852(3) 0.026(1) Uani 1.00 d
C(67) C 0.5804(7) 0.4708(6) 0.4402(4) 0.056(2) Uani 1.00 d
C(68) C 0.6126(6) 0.4391(5) 0.5050(5) 0.050(2) Uani 1.00 d
C(69) C 0.7322(7) 0.3770(6) 0.5100(7) 0.086(3) Uani 1.00 d
C(70) C 0.4650(7) 0.5318(5) 0.4354(4) 0.057(2) Uani 1.00 d
C(71) C 0.0444 0.5721 0.4424 0.5902 Uani 1.00 d
C(72) C 0.0932 0.4804 0.4237 0.4539 Uani 1.00 d
C(73) C 0.9166 0.4407 0.3232 0.5408 Uani 1.00 d
C(74) C 0.8792 0.3958 0.3080 0.2703 Uani 1.00 d
C(75) C 0.8943 0.5310 0.1613 0.3636 Uani 1.00 d
C(76) C 0.9217 0.5872 0.2076 1.0813 Uani 1.00 d
H(1) H 0.3870 0.3686 0.4859 0.0757 Uiso 1.00 calc
H(2) H 0.2596 0.3759 0.5756 0.0512 Uiso 1.00 calc
H(3) H 0.3024 0.1126 0.5805 0.0928 Uiso 1.00 calc
H(4) H 0.4566 0.0957 0.4805 0.0355 Uiso 1.00 calc
H(5) H 0.1781 0.2387 0.6851 0.1417 Uiso 1.00 calc
H(6) H 0.1231 0.2853 0.6414 0.0678 Uiso 1.00 calc
H(7) H 0.2089 0.1807 0.6621 0.1885 Uiso 1.00 calc
H(8) H 0.7238 0.0610 0.3038 0.0565 Uiso 1.00 calc
H(9) H 0.7148 -0.0520 0.2407 0.0908 Uiso 1.00 calc
H(10) H 0.3877 0.1141 0.2647 0.0772 Uiso 1.00 calc
H(11) H 0.3902 0.2137 0.3353 0.0288 Uiso 1.00 calc
H(12) H 0.5106 -0.0503 0.2027 0.1550 Uiso 1.00 calc
H(13) H 0.5959 -0.0997 0.1967 0.1749 Uiso 1.00 calc
H(14) H 0.5810 -0.1007 0.2515 0.2047 Uiso 1.00 calc
H(15) H 0.2904 0.4927 0.3317 0.0464 Uiso 1.00 calc
H(16) H 0.1530 0.6283 0.2771 0.0593 Uiso 1.00 calc
H(17) H 0.2125 0.6962 0.1622 0.0624 Uiso 1.00 calc
H(18) H 0.4083 0.6440 0.1213 0.0608 Uiso 1.00 calc
H(19) H 0.5852 0.4907 -0.0027 0.0453 Uiso 1.00 calc
H(20) H 0.5757 0.5914 -0.1066 0.0619 Uiso 1.00 calc
H(21) H 0.8849 0.5653 -0.1552 0.0922 Uiso 1.00 calc
H(22) H 0.9103 0.4690 -0.0440 0.0814 Uiso 1.00 calc
H(23) H 0.7777 0.6495 -0.2175 0.0629 Uiso 1.00 calc
H(24) H 0.6924 0.6528 -0.2413 0.1861 Uiso 1.00 calc
H(25) H 0.7145 0.7207 -0.1856 0.1105 Uiso 1.00 calc
H(26) H 0.6359 0.2361 0.1455 0.0642 Uiso 1.00 calc
H(27) H 0.5840 0.1327 0.1205 0.0574 Uiso 1.00 calc
H(28) H 0.8122 0.1362 -0.0682 0.0312 Uiso 1.00 calc
H(29) H 0.8421 0.2467 -0.0291 0.0352 Uiso 1.00 calc
H(30) H 0.6502 0.0052 0.0132 0.1496 Uiso 1.00 calc
H(31) H 0.6260 0.0792 -0.0535 0.1387 Uiso 1.00 calc
H(32) H 0.7444 -0.0104 -0.0259 0.0970 Uiso 1.00 calc
H(33) H 1.1129 0.3355 -0.0382 0.0198 Uiso 1.00 calc
H(34) H 1.2995 0.3256 -0.0765 0.0454 Uiso 1.00 calc
H(35) H 1.4322 0.2223 -0.0102 0.0306 Uiso 1.00 calc
H(36) H 1.3985 0.1399 0.0850 0.0399 Uiso 1.00 calc
H(37) H 1.0819 -0.1916 0.2637 0.0566 Uiso 1.00 calc
H(38) H 1.0089 -0.2215 0.2021 0.0950 Uiso 1.00 calc
H(39) H 0.8956 0.0226 0.0716 0.0440 Uiso 1.00 calc
H(40) H 0.9507 0.0736 0.1378 0.1630 Uiso 1.00 calc
H(41) H 0.8198 -0.1130 0.0826 0.0984 Uiso 1.00 calc
H(42) H 0.9071 -0.1621 0.0492 0.0997 Uiso 1.00 calc
H(43) H 0.9033 -0.2088 0.1036 0.0863 Uiso 1.00 calc
H(44) H 1.2501 -0.1261 0.3702 0.0119 Uiso 1.00 calc
H(45) H 1.4227 -0.2448 0.3884 0.0206 Uiso 1.00 calc
H(46) H 1.4723 -0.2355 0.1630 0.0032 Uiso 1.00 calc
H(47) H 1.3130 -0.1198 0.1513 0.0505 Uiso 1.00 calc
H(48) H 1.6037 -0.3625 0.3250 0.0983 Uiso 1.00 calc
H(49) H 1.5996 -0.3934 0.2747 0.0489 Uiso 1.00 calc
H(50) H 1.6482 -0.3232 0.2427 0.0755 Uiso 1.00 calc
H(51) H 1.0675 -0.1702 0.4773 0.0414 Uiso 1.00 calc
H(52) H 1.0249 -0.2619 0.5768 0.0501 Uiso 1.00 calc
H(53) H 0.8426 -0.1761 0.6532 0.0965 Uiso 1.00 calc
H(54) H 0.7093 -0.0126 0.6045 0.0155 Uiso 1.00 calc
H(55) H 0.6437 0.4427 0.3998 0.1002 Uiso 1.00 calc
H(56) H 0.4314 0.5557 0.3902 0.0472 Uiso 1.00 calc
H(57) H 0.7225 0.3751 0.5705 0.0681 Uiso 1.00 calc
H(58) H 0.7314 0.3133 0.5202 0.0984 Uiso 1.00 calc
H(59) H 0.7837 0.4245 0.4787 0.1640 Uiso 1.00 calc
H(60) H 0.1046 0.6051 0.4397 0.5024 Uiso 1.00 calc
H(61) H 0.0290 0.6127 0.3898 0.5024 Uiso 1.00 calc
H(62) H -0.0086 0.5844 0.4706 0.5024 Uiso 1.00 calc
H(63) H 0.9855 0.4096 0.3299 0.6216 Uiso 1.00 calc
H(64) H 0.9284 0.4836 0.2762 0.6216 Uiso 1.00 calc
H(65) H 0.8737 0.4688 0.3555 0.6216 Uiso 1.00 calc
H(66) H 0.9948 0.5842 0.2009 0.0480 Uiso 1.00 calc
H(67) H 0.8829 0.6492 0.2055 0.0480 Uiso 1.00 calc
H(68) H 0.8991 0.5571 0.2587 0.0480 Uiso 1.00 calc

loop_
_atom_site_aniso_label
_atom_site_aniso_U_11
_atom_site_aniso_U_22
_atom_site_aniso_U_33
_atom_site_aniso_U_12
_atom_site_aniso_U_13
_atom_site_aniso_U_23
Te(1) 0.0249(2) 0.0261(2) 0.0241(2) -0.0053(1) -0.0038(1) 0.0030(1)
Te(2) 0.0248(2) 0.0269(2) 0.0246(2) -0.0024(1) -0.0042(1) -0.0026(1)
Te(3) 0.0231(2) 0.0270(2) 0.0199(2) -0.0039(1) 0.0006(1) -0.0015(1)
O(1) 0.026(2) 0.030(2) 0.031(2) -0.003(2) -0.002(2) 0.009(2)
O(2) 0.030(2) 0.050(3) 0.044(3) -0.004(2) 0.000(2) 0.020(2)
O(3) 0.026(2) 0.034(2) 0.041(2) -0.004(2) -0.001(2) -0.013(2)
O(4) 0.059(3) 0.034(2) 0.043(3) -0.022(2) 0.008(2) -0.008(2)
O(5) 0.029(2) 0.039(2) 0.026(2) -0.005(2) -0.004(2) -0.002(2)
O(6) 0.026(2) 0.053(3) 0.032(2) -0.004(2) 0.003(2) 0.008(2)
O(7) 0.029(2) 0.030(2) 0.022(2) -0.011(2) 0.000(2) 0.001(2)
O(8) 0.063(3) 0.059(3) 0.034(3) -0.034(2) -0.020(2) 0.007(2)
O(9) 0.031(2) 0.036(2) 0.021(2) -0.006(2) 0.008(2) -0.002(2)
O(10) 0.027(2) 0.046(3) 0.026(2) -0.004(2) 0.001(2) 0.010(2)
O(11) 0.029(2) 0.030(2) 0.026(2) -0.005(2) -0.008(2) -0.001(2)
O(12) 0.070(3) 0.028(2) 0.032(2) -0.003(2) -0.024(2) -0.007(2)
N(1) 0.2231 0.6098 0.2386 -0.1711 -0.0209 -0.2455
N(2) 0.4297 0.2328 0.3262 -0.2257 -0.1015 -0.0414
N(3) 0.6199 0.4240 1.9134 -0.1682 -0.4509 -0.1287
C(1) 0.024(3) 0.026(3) 0.027(3) -0.005(2) -0.005(2) 0.002(2)
C(2) 0.042(4) 0.030(3) 0.043(4) -0.008(3) -0.004(3) -0.005(3)
C(3) 0.048(4) 0.046(4) 0.043(4) -0.009(3) 0.004(3) -0.015(3)
C(4) 0.039(4) 0.058(5) 0.046(4) -0.011(3) 0.008(3) -0.005(4)
C(5) 0.054(4) 0.049(4) 0.041(4) -0.024(3) 0.008(3) 0.002(3)
C(6) 0.039(3) 0.031(3) 0.033(3) -0.009(3) 0.002(3) 0.002(3)
C(7) 0.075(7) 0.093(8) 0.071(7) -0.010(6) 0.039(5) 0.007(6)
C(8) 0.024(3) 0.027(3) 0.020(3) -0.001(2) 0.000(2) 0.001(2)
C(9) 0.024(3) 0.046(4) 0.030(3) -0.003(3) -0.006(2) 0.002(3)
C(10) 0.038(4) 0.046(4) 0.033(3) -0.008(3) 0.000(3) -0.010(3)
C(11) 0.042(3) 0.041(3) 0.022(3) -0.019(3) -0.003(3) 0.001(3)
C(12) 0.037(3) 0.063(4) 0.029(3) -0.018(3) -0.008(3) -0.003(3)
C(13) 0.032(3) 0.033(3) 0.029(3) -0.005(2) -0.010(2) 0.000(2)
C(14) 0.078(5) 0.049(4) 0.051(5) -0.030(4) -0.014(4) -0.010(4)
C(15) 0.030(3) 0.023(3) 0.032(3) -0.005(2) -0.007(2) 0.002(2)
C(16) 0.032(3) 0.019(3) 0.029(3) -0.004(2) -0.004(2) -0.001(2)
C(17) 0.031(3) 0.040(4) 0.035(4) -0.003(3) -0.001(3) 0.006(3)
C(18) 0.032(4) 0.041(4) 0.053(5) 0.011(3) 0.003(3) 0.001(3)
C(19) 0.045(4) 0.035(4) 0.045(4) 0.011(3) -0.016(3) 0.006(3)
C(20) 0.048(4) 0.028(3) 0.032(3) -0.001(3) 0.001(3) 0.001(3)
C(21) 0.035(3) 0.027(3) 0.025(3) -0.002(2) -0.003(2) -0.002(2)
C(22) 0.038(3) 0.021(3) 0.026(3) -0.002(2) -0.001(3) 0.000(2)
C(23) 0.040(3) 0.027(3) 0.029(3) -0.004(3) -0.011(3) -0.002(2)
C(24) 0.053(4) 0.042(4) 0.052(4) -0.009(3) -0.030(3) 0.002(3)
C(25) 0.087(6) 0.049(4) 0.055(5) -0.022(4) -0.043(4) 0.011(4)
C(26) 0.139(8) 0.030(4) 0.049(4) -0.031(4) -0.053(5) 0.009(3)
C(27) 0.100(6) 0.054(5) 0.048(5) -0.044(4) -0.009(5) 0.009(4)
C(28) 0.059(5) 0.044(4) 0.049(4) -0.017(4) -0.012(4) 0.011(3)
C(29) 0.23(1) 0.086(6) 0.067(6) -0.096(7) -0.082(7) 0.043(5)
C(30) 0.022(3) 0.021(3) 0.027(3) 0.001(2) -0.006(2) -0.003(2)
C(31) 0.035(3) 0.032(3) 0.023(3) -0.007(3) 0.004(2) -0.004(2)
C(32) 0.034(3) 0.043(3) 0.024(3) -0.016(3) 0.000(2) 0.000(3)
C(33) 0.028(3) 0.028(3) 0.027(3) -0.005(2) -0.010(2) 0.001(2)
C(34) 0.032(3) 0.039(3) 0.023(3) -0.004(3) -0.003(2) -0.008(3)
C(35) 0.029(3) 0.037(3) 0.026(3) -0.014(2) 0.000(2) 0.001(2)
C(36) 0.047(4) 0.045(4) 0.039(4) -0.017(3) -0.009(3) -0.010(3)
C(37) 0.028(3) 0.023(3) 0.024(3) -0.006(2) -0.002(2) 0.000(2)
C(38) 0.026(3) 0.030(3) 0.021(3) -0.011(2) -0.001(2) -0.001(2)
C(39) 0.042(3) 0.036(3) 0.024(3) -0.017(3) 0.001(3) -0.002(2)
C(40) 0.048(4) 0.046(4) 0.030(3) -0.023(3) 0.003(3) 0.000(3)
C(41) 0.027(3) 0.055(4) 0.049(4) -0.017(3) 0.002(3) -0.003(3)
C(42) 0.027(3) 0.040(4) 0.047(4) -0.009(3) -0.005(3) -0.001(3)
C(43) 0.028(3) 0.025(3) 0.026(3) -0.011(2) -0.002(2) -0.001(2)
C(44) 0.020(3) 0.035(3) 0.027(3) -0.007(2) -0.004(2) 0.000(2)
C(45) 0.021(3) 0.036(3) 0.025(3) -0.009(2) -0.005(2) -0.006(2)
C(46) 0.025(3) 0.032(3) 0.039(3) -0.008(2) 0.000(2) -0.006(3)
C(47) 0.027(3) 0.035(3) 0.050(4) -0.004(3) 0.006(3) -0.015(3)
C(48) 0.019(3) 0.052(4) 0.051(4) -0.004(3) 0.000(3) -0.018(3)
C(49) 0.031(3) 0.062(5) 0.045(4) -0.007(3) -0.018(3) -0.007(3)
C(50) 0.028(3) 0.038(3) 0.043(4) -0.010(3) -0.011(3) 0.002(3)
C(51) 0.041(4) 0.080(6) 0.102(7) -0.007(4) -0.026(4) -0.045(5)
C(52) 0.022(3) 0.025(3) 0.028(3) 0.000(2) -0.003(2) -0.001(2)
C(53) 0.035(3) 0.032(3) 0.017(3) -0.004(2) 0.000(2) -0.002(2)
C(54) 0.037(3) 0.030(3) 0.029(3) -0.002(3) -0.013(3) -0.001(2)
C(55) 0.031(3) 0.034(3) 0.029(3) -0.006(2) -0.003(2) -0.003(3)
C(56) 0.040(4) 0.040(4) 0.026(3) 0.001(3) -0.004(3) -0.012(3)
C(57) 0.034(3) 0.038(3) 0.023(3) -0.001(3) -0.004(2) -0.005(3)
C(58) 0.032(4) 0.048(4) 0.053(5) 0.009(3) -0.011(3) -0.005(3)
C(59) 0.025(3) 0.032(3) 0.020(3) -0.005(2) -0.003(2) 0.000(2)
C(60) 0.027(3) 0.035(3) 0.020(3) -0.007(2) -0.004(2) -0.003(2)
C(61) 0.029(3) 0.037(4) 0.034(3) 0.003(3) -0.002(3) 0.006(3)
C(62) 0.039(4) 0.027(3) 0.040(4) 0.005(3) -0.010(3) 0.010(3)
C(63) 0.053(4) 0.040(4) 0.022(3) -0.011(3) -0.003(3) 0.005(3)
C(64) 0.031(3) 0.039(3) 0.020(3) -0.007(3) 0.003(2) 0.001(2)
C(65) 0.027(3) 0.023(3) 0.014(2) -0.005(2) -0.001(2) 0.000(2)
C(66) 0.023(3) 0.029(3) 0.016(3) -0.004(2) -0.001(2) 0.001(2)
C(67) 0.063(5) 0.042(4) 0.058(5) -0.019(4) 0.002(4) -0.011(4)
C(68) 0.042(4) 0.030(3) 0.078(6) -0.013(3) -0.015(4) -0.002(3)
C(69) 0.053(5) 0.042(5) 0.16(1) -0.009(4) -0.035(6) -0.003(6)
C(70) 0.064(5) 0.038(4) 0.064(5) -0.013(4) -0.017(4) -0.001(4)
C(71) 0.5305 0.5169 0.9574 -0.3460 -0.4665 0.1174
C(72) 0.1931 1.0749 0.0758 -0.3229 0.0571 0.0239
C(73) 0.5523 0.6004 0.6663 -0.4644 -0.5232 0.4805
C(74) 0.1619 0.4196 0.2472 -0.1476 -0.0502 0.0088
C(75) 0.0784 0.3483 0.3997 -0.0099 -0.0179 0.2826
C(76) 1.1620 0.2753 0.9220 -0.0257 0.6253 0.2018

loop_
_atom_type_symbol
_atom_type_description
_atom_type_scat_dispersion_real
_atom_type_scat_dispersion_imag
_atom_type_scat_source
C C 0.003 0.002
;International Tables for Crystallography
(1992, Vol. C, Tables 4.2.6.8 and 6.1.1.1)
;
H H 0.000 0.000
;International Tables for Crystallography
(1992, Vol. C, Table 6.1.1.2)
;
O O 0.011 0.006
;International Tables for Crystallography
(1992, Vol. C, Tables 4.2.6.8 and 6.1.1.1)
;
N N 0.006 0.003
;International Tables for Crystallography
(1992, Vol. C, Tables 4.2.6.8 and 6.1.1.1)
;
Te Te -0.531 1.675
;International Tables for Crystallography
(1992, Vol. C, Tables 4.2.6.8 and 6.1.1.1)
;

loop_
_geom_angle_atom_site_label_1
_geom_angle_atom_site_label_2
_geom_angle_atom_site_label_3
_geom_angle
_geom_angle_site_symmetry_2
_geom_angle_site_symmetry_3
_geom_angle_publ_flag
O(1) Te(1) O(11) 161.8(2) 1_555 1_555 yes
O(1) Te(1) C(1) 82.2(2) 1_555 1_555 yes
O(1) Te(1) C(8) 86.5(2) 1_555 1_555 yes
O(11) Te(1) C(1) 87.0(2) 1_555 1_555 yes
O(11) Te(1) C(8) 81.0(2) 1_555 1_555 yes
C(1) Te(1) C(8) 100.3(2) 1_555 1_555 yes
O(3) Te(2) O(5) 168.3(2) 1_555 1_555 yes
O(3) Te(2) C(23) 89.6(2) 1_555 1_555 yes
O(3) Te(2) C(30) 82.1(2) 1_555 1_555 yes
O(5) Te(2) C(23) 85.1(2) 1_555 1_555 yes
O(5) Te(2) C(30) 88.2(2) 1_555 1_555 yes
C(23) Te(2) C(30) 96.2(2) 1_555 1_555 yes
O(7) Te(3) O(9) 165.6(2) 1_555 1_555 yes
O(7) Te(3) C(45) 81.7(2) 1_555 1_555 yes
O(7) Te(3) C(52) 88.0(2) 1_555 1_555 yes
O(9) Te(3) C(45) 88.3(2) 1_555 1_555 yes
O(9) Te(3) C(52) 83.4(2) 1_555 1_555 yes
C(45) Te(3) C(52) 98.9(2) 1_555 1_555 yes
Te(1) O(1) C(15) 112.9(3) 1_555 1_555 yes
Te(2) O(3) C(22) 108.5(4) 1_555 1_555 yes
Te(2) O(5) C(37) 113.0(3) 1_555 1_555 yes
Te(3) O(7) C(44) 109.3(3) 1_555 1_555 yes
Te(3) O(9) C(59) 111.3(3) 1_555 1_555 yes
Te(1) O(11) C(66) 110.4(3) 1_555 1_555 yes
Te(1) C(1) C(2) 119.2(4) 1_555 1_555 yes
Te(1) C(1) C(6) 121.3(4) 1_555 1_555 yes
C(2) C(1) C(6) 119.5(6) 1_555 1_555 yes
C(1) C(2) C(3) 120.4(6) 1_555 1_555 yes
C(2) C(3) C(4) 120.8(7) 1_555 1_555 yes
C(3) C(4) C(5) 118.4(6) 1_555 1_555 yes
C(3) C(4) C(7) 122.9(8) 1_555 1_555 yes
C(5) C(4) C(7) 118.7(8) 1_555 1_555 yes
C(4) C(5) C(6) 121.2(7) 1_555 1_555 yes
C(1) C(6) C(5) 119.7(6) 1_555 1_555 yes
Te(1) C(8) C(9) 118.2(4) 1_555 1_555 yes
Te(1) C(8) C(13) 121.1(4) 1_555 1_555 yes
C(9) C(8) C(13) 120.6(6) 1_555 1_555 yes
C(8) C(9) C(10) 119.6(6) 1_555 1_555 yes
C(9) C(10) C(11) 121.0(6) 1_555 1_555 yes
C(10) C(11) C(12) 119.1(6) 1_555 1_555 yes
C(10) C(11) C(14) 119.5(6) 1_555 1_555 yes
C(12) C(11) C(14) 121.4(6) 1_555 1_555 yes
C(11) C(12) C(13) 122.2(6) 1_555 1_555 yes
C(8) C(13) C(12) 117.6(6) 1_555 1_555 yes
O(1) C(15) O(2) 123.1(5) 1_555 1_555 yes
O(1) C(15) C(16) 115.8(5) 1_555 1_555 yes
O(2) C(15) C(16) 121.1(5) 1_555 1_555 yes
C(15) C(16) C(17) 119.9(5) 1_555 1_555 yes
C(15) C(16) C(21) 122.2(5) 1_555 1_555 yes
C(17) C(16) C(21) 117.9(5) 1_555 1_555 yes
C(16) C(17) C(18) 121.2(6) 1_555 1_555 yes
C(17) C(18) C(19) 119.4(6) 1_555 1_555 yes
C(18) C(19) C(20) 120.1(6) 1_555 1_555 yes
C(19) C(20) C(21) 120.4(6) 1_555 1_555 yes
C(16) C(21) C(20) 120.9(6) 1_555 1_555 yes
C(16) C(21) C(22) 121.2(5) 1_555 1_555 yes
C(20) C(21) C(22) 117.9(5) 1_555 1_555 yes
O(3) C(22) O(4) 124.1(6) 1_555 1_555 yes
O(3) C(22) C(21) 114.1(6) 1_555 1_555 yes
O(4) C(22) C(21) 121.6(6) 1_555 1_555 yes
Te(2) C(23) C(24) 118.4(5) 1_555 1_555 yes
Te(2) C(23) C(28) 120.7(5) 1_555 1_555 yes
C(24) C(23) C(28) 120.8(6) 1_555 1_555 yes
C(23) C(24) C(25) 118.7(7) 1_555 1_555 yes
C(24) C(25) C(26) 122.5(8) 1_555 1_555 yes
C(25) C(26) C(27) 118.0(7) 1_555 1_555 yes
C(25) C(26) C(29) 120.7(9) 1_555 1_555 yes
C(27) C(26) C(29) 121.3(10) 1_555 1_555 yes
C(26) C(27) C(28) 121.1(8) 1_555 1_555 yes
C(23) C(28) C(27) 118.8(7) 1_555 1_555 yes
Te(2) C(30) C(31) 119.1(4) 1_555 1_555 yes
Te(2) C(30) C(35) 120.9(4) 1_555 1_555 yes
C(31) C(30) C(35) 119.9(5) 1_555 1_555 yes
C(30) C(31) C(32) 119.6(5) 1_555 1_555 yes
C(31) C(32) C(33) 121.0(5) 1_555 1_555 yes
C(32) C(33) C(34) 118.0(6) 1_555 1_555 yes
C(32) C(33) C(36) 120.0(5) 1_555 1_555 yes
C(34) C(33) C(36) 122.0(6) 1_555 1_555 yes
C(33) C(34) C(35) 121.2(5) 1_555 1_555 yes
C(30) C(35) C(34) 120.3(5) 1_555 1_555 yes
O(5) C(37) O(6) 122.7(5) 1_555 1_555 yes
O(5) C(37) C(38) 114.6(5) 1_555 1_555 yes
O(6) C(37) C(38) 122.8(5) 1_555 1_555 yes
C(37) C(38) C(39) 121.7(5) 1_555 1_555 yes
C(37) C(38) C(43) 120.2(5) 1_555 1_555 yes
C(39) C(38) C(43) 117.6(5) 1_555 1_555 yes
C(38) C(39) C(40) 122.4(6) 1_555 1_555 yes
C(39) C(40) C(41) 118.8(6) 1_555 1_555 yes
C(40) C(41) C(42) 120.8(6) 1_555 1_555 yes
C(41) C(42) C(43) 121.9(6) 1_555 1_555 yes
C(38) C(43) C(42) 118.4(5) 1_555 1_555 yes
C(38) C(43) C(44) 123.5(5) 1_555 1_555 yes
C(42) C(43) C(44) 118.2(5) 1_555 1_555 yes
O(7) C(44) O(8) 122.4(5) 1_555 1_555 yes
O(7) C(44) C(43) 116.0(5) 1_555 1_555 yes
O(8) C(44) C(43) 121.6(5) 1_555 1_555 yes
Te(3) C(45) C(46) 119.5(4) 1_555 1_555 yes
Te(3) C(45) C(50) 117.7(4) 1_555 1_555 yes
C(46) C(45) C(50) 122.8(6) 1_555 1_555 yes
C(45) C(46) C(47) 118.5(6) 1_555 1_555 yes
C(46) C(47) C(48) 121.1(6) 1_555 1_555 yes
C(47) C(48) C(49) 117.9(6) 1_555 1_555 yes
C(47) C(48) C(51) 120.7(7) 1_555 1_555 yes
C(49) C(48) C(51) 121.4(7) 1_555 1_555 yes
C(48) C(49) C(50) 122.2(6) 1_555 1_555 yes
C(45) C(50) C(49) 117.5(6) 1_555 1_555 yes
Te(3) C(52) C(53) 118.7(4) 1_555 1_555 yes
Te(3) C(52) C(57) 120.7(4) 1_555 1_555 yes
C(53) C(52) C(57) 120.6(5) 1_555 1_555 yes
C(52) C(53) C(54) 119.2(5) 1_555 1_555 yes
C(53) C(54) C(55) 121.0(5) 1_555 1_555 yes
C(54) C(55) C(56) 118.8(5) 1_555 1_555 yes
C(54) C(55) C(58) 120.1(6) 1_555 1_555 yes
C(56) C(55) C(58) 121.1(6) 1_555 1_555 yes
C(55) C(56) C(57) 120.7(6) 1_555 1_555 yes
C(52) C(57) C(56) 119.6(6) 1_555 1_555 yes
O(9) C(59) O(10) 123.9(5) 1_555 1_555 yes
O(9) C(59) C(60) 113.5(5) 1_555 1_555 yes
O(10) C(59) C(60) 122.6(5) 1_555 1_555 yes
C(59) C(60) C(61) 120.9(5) 1_555 1_555 yes
C(59) C(60) C(65) 119.5(5) 1_555 1_555 yes
C(61) C(60) C(65) 119.6(5) 1_555 1_555 yes
C(60) C(61) C(62) 121.8(6) 1_555 1_555 yes
C(61) C(62) C(63) 119.0(6) 1_555 1_555 yes
C(62) C(63) C(64) 119.9(6) 1_555 1_555 yes
C(63) C(64) C(65) 121.0(5) 1_555 1_555 yes
C(60) C(65) C(64) 118.8(5) 1_555 1_555 yes
C(60) C(65) C(66) 123.8(5) 1_555 1_555 yes
C(64) C(65) C(66) 117.4(5) 1_555 1_555 yes
O(11) C(66) O(12) 123.5(5) 1_555 1_555 yes
O(11) C(66) C(65) 114.0(5) 1_555 1_555 yes
O(12) C(66) C(65) 122.4(5) 1_555 1_555 yes
C(68) C(67) C(70) 119.8(7) 1_555 1_555 yes
C(67) C(68) C(69) 119.9(8) 1_555 1_555 yes
C(67) C(68) C(70) 120.0(7) 1_555 2_666 yes
C(69) C(68) C(70) 120.1(8) 1_555 2_666 yes
C(67) C(70) C(68) 120.2(7) 1_555 2_666 yes
N(2) C(72) C(71) 162.4147(1) 1_555 1_555 yes
N(1) C(74) C(73) 169.6522(1) 1_555 1_555 yes
N(3) C(75) C(76) 167.6088(6) 1_555 1_555 yes

loop_
_geom_bond_atom_site_label_1
_geom_bond_atom_site_label_2
_geom_bond_distance
_geom_bond_site_symmetry_2
_geom_bond_publ_flag
Te(1) O(1) 2.166(4) . yes
Te(1) O(11) 2.133(4) . yes
Te(1) C(1) 2.093(6) . yes
Te(1) C(8) 2.096(6) . yes
Te(2) O(3) 2.141(4) . yes
Te(2) O(5) 2.163(4) . yes
Te(2) C(23) 2.124(6) . yes
Te(2) C(30) 2.124(6) . yes
Te(3) O(7) 2.151(4) . yes
Te(3) O(9) 2.144(4) . yes
Te(3) C(45) 2.135(5) . yes
Te(3) C(52) 2.122(5) . yes
O(1) C(15) 1.298(7) . yes
O(2) C(15) 1.230(7) . yes
O(3) C(22) 1.318(7) . yes
O(4) C(22) 1.211(8) . yes
O(5) C(37) 1.308(7) . yes
O(6) C(37) 1.219(7) . yes
O(7) C(44) 1.304(7) . yes
O(8) C(44) 1.232(7) . yes
O(9) C(59) 1.316(7) . yes
O(10) C(59) 1.221(7) . yes
O(11) C(66) 1.301(7) . yes
O(12) C(66) 1.202(7) . yes
N(1) C(74) 1.467 . yes
N(2) C(72) 1.477 . yes
N(3) C(75) 1.420 . yes
C(1) C(2) 1.384(9) . yes
C(1) C(6) 1.394(8) . yes
C(2) C(3) 1.374(9) . yes
C(3) C(4) 1.38(1) . yes
C(4) C(5) 1.40(1) . yes
C(4) C(7) 1.53(1) . yes
C(5) C(6) 1.362(9) . yes
C(8) C(9) 1.409(8) . yes
C(8) C(13) 1.379(8) . yes
C(9) C(10) 1.379(10) . yes
C(10) C(11) 1.385(9) . yes
C(11) C(12) 1.358(9) . yes
C(11) C(14) 1.515(10) . yes
C(12) C(13) 1.424(9) . yes
C(15) C(16) 1.473(8) . yes
C(16) C(17) 1.404(8) . yes
C(16) C(21) 1.405(8) . yes
C(17) C(18) 1.387(9) . yes
C(18) C(19) 1.38(1) . yes
C(19) C(20) 1.400(9) . yes
C(20) C(21) 1.360(8) . yes
C(21) C(22) 1.501(8) . yes
C(23) C(24) 1.385(9) . yes
C(23) C(28) 1.338(10) . yes
C(24) C(25) 1.39(1) . yes
C(25) C(26) 1.35(1) . yes
C(26) C(27) 1.36(1) . yes
C(26) C(29) 1.51(1) . yes
C(27) C(28) 1.43(1) . yes
C(30) C(31) 1.384(8) . yes
C(30) C(35) 1.380(8) . yes
C(31) C(32) 1.385(9) . yes
C(32) C(33) 1.406(8) . yes
C(33) C(34) 1.383(8) . yes
C(33) C(36) 1.503(9) . yes
C(34) C(35) 1.382(9) . yes
C(37) C(38) 1.490(8) . yes
C(38) C(39) 1.384(8) . yes
C(38) C(43) 1.420(8) . yes
C(39) C(40) 1.380(9) . yes
C(40) C(41) 1.358(9) . yes
C(41) C(42) 1.357(9) . yes
C(42) C(43) 1.383(8) . yes
C(43) C(44) 1.498(8) . yes
C(45) C(46) 1.366(8) . yes
C(45) C(50) 1.386(8) . yes
C(46) C(47) 1.385(9) . yes
C(47) C(48) 1.405(10) . yes
C(48) C(49) 1.38(1) . yes
C(48) C(51) 1.50(1) . yes
C(49) C(50) 1.388(9) . yes
C(52) C(53) 1.391(8) . yes
C(52) C(57) 1.380(8) . yes
C(53) C(54) 1.378(8) . yes
C(54) C(55) 1.394(8) . yes
C(55) C(56) 1.386(9) . yes
C(55) C(58) 1.515(9) . yes
C(56) C(57) 1.386(8) . yes
C(59) C(60) 1.503(8) . yes
C(60) C(61) 1.389(8) . yes
C(60) C(65) 1.400(7) . yes
C(61) C(62) 1.375(9) . yes
C(62) C(63) 1.401(9) . yes
C(63) C(64) 1.387(9) . yes
C(64) C(65) 1.397(7) . yes
C(65) C(66) 1.493(7) . yes
C(67) C(68) 1.38(1) . yes
C(67) C(70) 1.44(1) . yes
C(68) C(69) 1.49(1) . yes
C(68) C(70) 1.38(1) 2_666 yes
C(71) C(72) 1.369 . yes
C(73) C(74) 1.119 . yes
C(75) C(76) 1.583 . yes

loop_
_geom_contact_atom_site_label_1
_geom_contact_atom_site_label_2
_geom_contact_distance
_geom_contact_site_symmetry_2
Te(2) N(3) 2.7936(4) .
O(1) C(70) 3.599(9) .
O(2) N(1) 3.122(5) .
O(3) C(25) 3.458(10) 2_665
O(4) N(3) 3.110(5) .
O(4) C(40) 3.296(8) 2_765
O(4) C(58) 3.356(9) 1_465
O(4) C(75) 3.472(5) .
O(5) N(3) 3.038(4) .
O(5) C(51) 3.544(10) 2_755
O(6) N(3) 3.126(5) .
O(6) N(1) 3.266(4) .
O(7) C(36) 3.530(8) 2_755
O(8) C(12) 3.341(8) 1_655
O(8) C(29) 3.42(1) 2_765
O(8) C(63) 3.560(8) 2_756
O(11) C(5) 3.583(9) 2_656
O(12) C(53) 3.170(7) 2_756
O(12) C(54) 3.355(8) 2_756
O(12) C(69) 3.39(1) .
N(2) C(71) 3.0662(1) 2_566
N(2) C(62) 3.518(8) 2_656
N(3) C(37) 3.060(6) .
N(3) C(28) 3.390(8) .
N(3) C(23) 3.426(6) .
N(3) C(27) 3.434(10) 2_765
N(3) C(28) 3.590(8) 2_765
C(7) C(47) 3.48(1) 2_656
C(14) C(56) 3.55(1) 1_455
C(17) C(72) 3.540(6) .
C(19) C(46) 3.544(9) 1_465
C(19) C(47) 3.584(9) 1_465
C(20) C(56) 3.39(1) 1_465
C(20) C(25) 3.44(1) 2_665
C(21) C(25) 3.52(1) 2_665
C(27) C(75) 3.249(10) 2_765
C(27) C(76) 3.435(9) 2_765
C(28) C(75) 3.520(8) 2_765
C(28) C(39) 3.58(1) 2_765
C(39) C(51) 3.45(1) 2_755
C(39) C(75) 3.537(6) 2_765
C(53) C(64) 3.560(9) 2_756
C(71) C(72) 2.9686(1) 2_566
C(72) C(72) 3.3908(1) 2_566

loop_
_geom_torsion_atom_site_label_1
_geom_torsion_atom_site_label_2
_geom_torsion_atom_site_label_3
_geom_torsion_atom_site_label_4
_geom_torsion
_geom_torsion_site_symmetry_1
_geom_torsion_site_symmetry_2
_geom_torsion_site_symmetry_3
_geom_torsion_site_symmetry_4
_geom_torsion_publ_flag
Te(1) O(1) C(15) O(2) 1.1(8) 1_555 1_555 1_555 1_555 yes
Te(1) O(1) C(15) C(16) -178.5(4) 1_555 1_555 1_555 1_555 yes
Te(1) O(11) C(66) O(12) 14.9(7) 1_555 1_555 1_555 1_555 yes
Te(1) O(11) C(66) C(65) -167.2(3) 1_555 1_555 1_555 1_555 yes
Te(1) C(1) C(2) C(3) -178.0(5) 1_555 1_555 1_555 1_555 yes
Te(1) C(1) C(6) C(5) 177.2(5) 1_555 1_555 1_555 1_555 yes
Te(1) C(8) C(9) C(10) 175.6(5) 1_555 1_555 1_555 1_555 yes
Te(1) C(8) C(13) C(12) -174.7(5) 1_555 1_555 1_555 1_555 yes
Te(2) O(3) C(22) O(4) 17.7(7) 1_555 1_555 1_555 1_555 yes
Te(2) O(3) C(22) C(21) -167.9(4) 1_555 1_555 1_555 1_555 yes
Te(2) O(5) C(37) O(6) 17.7(7) 1_555 1_555 1_555 1_555 yes
Te(2) O(5) C(37) C(38) -160.3(4) 1_555 1_555 1_555 1_555 yes
Te(2) C(23) C(24) C(25) 178.4(6) 1_555 1_555 1_555 1_555 yes
Te(2) C(23) C(28) C(27) -179.9(6) 1_555 1_555 1_555 1_555 yes
Te(2) C(30) C(31) C(32) 175.9(4) 1_555 1_555 1_555 1_555 yes
Te(2) C(30) C(35) C(34) -177.0(4) 1_555 1_555 1_555 1_555 yes
Te(3) O(7) C(44) O(8) 19.3(7) 1_555 1_555 1_555 1_555 yes
Te(3) O(7) C(44) C(43) -162.4(4) 1_555 1_555 1_555 1_555 yes
Te(3) O(9) C(59) O(10) 12.3(8) 1_555 1_555 1_555 1_555 yes
Te(3) O(9) C(59) C(60) -169.9(4) 1_555 1_555 1_555 1_555 yes
Te(3) C(45) C(46) C(47) -178.1(4) 1_555 1_555 1_555 1_555 yes
Te(3) C(45) C(50) C(49) 178.2(5) 1_555 1_555 1_555 1_555 yes
Te(3) C(52) C(53) C(54) -174.6(5) 1_555 1_555 1_555 1_555 yes
Te(3) C(52) C(57) C(56) 175.7(5) 1_555 1_555 1_555 1_555 yes
O(1) Te(1) O(11) C(66) -148.9(5) 1_555 1_555 1_555 1_555 yes
O(1) Te(1) C(1) C(2) -59.7(5) 1_555 1_555 1_555 1_555 yes
O(1) Te(1) C(1) C(6) 123.1(5) 1_555 1_555 1_555 1_555 yes
O(1) Te(1) C(8) C(9) 140.4(5) 1_555 1_555 1_555 1_555 yes
O(1) Te(1) C(8) C(13) -44.6(5) 1_555 1_555 1_555 1_555 yes
O(1) C(15) C(16) C(17) 8.0(9) 1_555 1_555 1_555 1_555 yes
O(1) C(15) C(16) C(21) -169.9(6) 1_555 1_555 1_555 1_555 yes
O(2) C(15) C(16) C(17) -171.6(7) 1_555 1_555 1_555 1_555 yes
O(2) C(15) C(16) C(21) 10.5(10) 1_555 1_555 1_555 1_555 yes
O(3) Te(2) O(5) C(37) -146.5(7) 1_555 1_555 1_555 1_555 yes
O(3) Te(2) C(23) C(24) -19.4(5) 1_555 1_555 1_555 1_555 yes
O(3) Te(2) C(23) C(28) 158.0(6) 1_555 1_555 1_555 1_555 yes
O(3) Te(2) C(30) C(31) -43.4(4) 1_555 1_555 1_555 1_555 yes
O(3) Te(2) C(30) C(35) 134.6(5) 1_555 1_555 1_555 1_555 yes
O(3) C(22) C(21) C(16) 79.4(7) 1_555 1_555 1_555 1_555 yes
O(3) C(22) C(21) C(20) -101.3(7) 1_555 1_555 1_555 1_555 yes
O(4) C(22) C(21) C(16) -106.1(7) 1_555 1_555 1_555 1_555 yes
O(4) C(22) C(21) C(20) 73.3(9) 1_555 1_555 1_555 1_555 yes
O(5) Te(2) O(3) C(22) -150.3(7) 1_555 1_555 1_555 1_555 yes
O(5) Te(2) C(23) C(24) 150.3(5) 1_555 1_555 1_555 1_555 yes
O(5) Te(2) C(23) C(28) -32.4(6) 1_555 1_555 1_555 1_555 yes
O(5) Te(2) C(30) C(31) 143.1(5) 1_555 1_555 1_555 1_555 yes
O(5) Te(2) C(30) C(35) -39.0(5) 1_555 1_555 1_555 1_555 yes
O(5) C(37) C(38) C(39) 21.3(8) 1_555 1_555 1_555 1_555 yes
O(5) C(37) C(38) C(43) -166.5(5) 1_555 1_555 1_555 1_555 yes
O(6) C(37) C(38) C(39) -156.8(6) 1_555 1_555 1_555 1_555 yes
O(6) C(37) C(38) C(43) 15.5(9) 1_555 1_555 1_555 1_555 yes
O(7) Te(3) O(9) C(59) -142.7(6) 1_555 1_555 1_555 1_555 yes
O(7) Te(3) C(45) C(46) 132.9(5) 1_555 1_555 1_555 1_555 yes
O(7) Te(3) C(45) C(50) -46.6(4) 1_555 1_555 1_555 1_555 yes
O(7) Te(3) C(52) C(53) 150.5(5) 1_555 1_555 1_555 1_555 yes
O(7) Te(3) C(52) C(57) -26.5(5) 1_555 1_555 1_555 1_555 yes
O(7) C(44) C(43) C(38) 58.3(8) 1_555 1_555 1_555 1_555 yes
O(7) C(44) C(43) C(42) -121.5(6) 1_555 1_555 1_555 1_555 yes
O(8) C(44) C(43) C(38) -123.3(7) 1_555 1_555 1_555 1_555 yes
O(8) C(44) C(43) C(42) 56.9(8) 1_555 1_555 1_555 1_555 yes
O(9) Te(3) O(7) C(44) -148.2(6) 1_555 1_555 1_555 1_555 yes
O(9) Te(3) C(45) C(46) -36.8(5) 1_555 1_555 1_555 1_555 yes
O(9) Te(3) C(45) C(50) 143.7(5) 1_555 1_555 1_555 1_555 yes
O(9) Te(3) C(52) C(53) -41.1(5) 1_555 1_555 1_555 1_555 yes
O(9) Te(3) C(52) C(57) 142.0(5) 1_555 1_555 1_555 1_555 yes
O(9) C(59) C(60) C(61) 8.1(9) 1_555 1_555 1_555 1_555 yes
O(9) C(59) C(60) C(65) -174.8(5) 1_555 1_555 1_555 1_555 yes
O(10) C(59) C(60) C(61) -174.1(6) 1_555 1_555 1_555 1_555 yes
O(10) C(59) C(60) C(65) 3.0(9) 1_555 1_555 1_555 1_555 yes
O(11) Te(1) O(1) C(15) -135.0(5) 1_555 1_555 1_555 1_555 yes
O(11) Te(1) C(1) C(2) 135.0(5) 1_555 1_555 1_555 1_555 yes
O(11) Te(1) C(1) C(6) -42.2(5) 1_555 1_555 1_555 1_555 yes
O(11) Te(1) C(8) C(9) -52.8(4) 1_555 1_555 1_555 1_555 yes
O(11) Te(1) C(8) C(13) 122.2(5) 1_555 1_555 1_555 1_555 yes
O(11) C(66) C(65) C(60) 79.1(7) 1_555 1_555 1_555 1_555 yes
O(11) C(66) C(65) C(64) -102.7(6) 1_555 1_555 1_555 1_555 yes
O(12) C(66) C(65) C(60) -103.1(7) 1_555 1_555 1_555 1_555 yes
O(12) C(66) C(65) C(64) 75.1(8) 1_555 1_555 1_555 1_555 yes
C(1) Te(1) O(1) C(15) 170.7(4) 1_555 1_555 1_555 1_555 yes
C(1) Te(1) O(11) C(66) -95.2(4) 1_555 1_555 1_555 1_555 yes
C(1) Te(1) C(8) C(9) -138.1(5) 1_555 1_555 1_555 1_555 yes
C(1) Te(1) C(8) C(13) 36.9(5) 1_555 1_555 1_555 1_555 yes
C(1) C(2) C(3) C(4) 1(1) 1_555 1_555 1_555 1_555 yes
C(1) C(6) C(5) C(4) 0(1) 1_555 1_555 1_555 1_555 yes
C(2) C(1) Te(1) C(8) -144.7(5) 1_555 1_555 1_555 1_555 yes
C(2) C(1) C(6) C(5) 0.0(10) 1_555 1_555 1_555 1_555 yes
C(2) C(3) C(4) C(5) 0(1) 1_555 1_555 1_555 1_555 yes
C(2) C(3) C(4) C(7) -179.7(8) 1_555 1_555 1_555 1_555 yes
C(3) C(2) C(1) C(6) 0(1) 1_555 1_555 1_555 1_555 yes
C(3) C(4) C(5) C(6) 0(1) 1_555 1_555 1_555 1_555 yes
C(6) C(1) Te(1) C(8) 38.1(5) 1_555 1_555 1_555 1_555 yes
C(6) C(5) C(4) C(7) 179.0(8) 1_555 1_555 1_555 1_555 yes
C(8) Te(1) O(1) C(15) -88.4(4) 1_555 1_555 1_555 1_555 yes
C(8) Te(1) O(11) C(66) 163.9(4) 1_555 1_555 1_555 1_555 yes
C(8) C(9) C(10) C(11) -1(1) 1_555 1_555 1_555 1_555 yes
C(8) C(13) C(12) C(11) 0.3(10) 1_555 1_555 1_555 1_555 yes
C(9) C(8) C(13) C(12) 0.2(9) 1_555 1_555 1_555 1_555 yes
C(9) C(10) C(11) C(12) 2(1) 1_555 1_555 1_555 1_555 yes
C(9) C(10) C(11) C(14) -176.6(6) 1_555 1_555 1_555 1_555 yes
C(10) C(9) C(8) C(13) 0.6(9) 1_555 1_555 1_555 1_555 yes
C(10) C(11) C(12) C(13) -1(1) 1_555 1_555 1_555 1_555 yes
C(13) C(12) C(11) C(14) 177.4(6) 1_555 1_555 1_555 1_555 yes
C(15) C(16) C(17) C(18) -178.1(7) 1_555 1_555 1_555 1_555 yes
C(15) C(16) C(21) C(20) 177.9(6) 1_555 1_555 1_555 1_555 yes
C(15) C(16) C(21) C(22) -2.7(9) 1_555 1_555 1_555 1_555 yes
C(16) C(17) C(18) C(19) 0(1) 1_555 1_555 1_555 1_555 yes
C(16) C(21) C(20) C(19) 0(1) 1_555 1_555 1_555 1_555 yes
C(17) C(16) C(21) C(20) 0.0(10) 1_555 1_555 1_555 1_555 yes
C(17) C(16) C(21) C(22) 179.3(6) 1_555 1_555 1_555 1_555 yes
C(17) C(18) C(19) C(20) -1(1) 1_555 1_555 1_555 1_555 yes
C(18) C(17) C(16) C(21) 0(1) 1_555 1_555 1_555 1_555 yes
C(18) C(19) C(20) C(21) 1(1) 1_555 1_555 1_555 1_555 yes
C(19) C(20) C(21) C(22) 179.8(7) 1_555 1_555 1_555 1_555 yes
C(22) O(3) Te(2) C(23) -87.9(4) 1_555 1_555 1_555 1_555 yes
C(22) O(3) Te(2) C(30) 175.8(4) 1_555 1_555 1_555 1_555 yes
C(23) Te(2) O(5) C(37) 150.7(4) 1_555 1_555 1_555 1_555 yes
C(23) Te(2) C(30) C(31) -132.1(5) 1_555 1_555 1_555 1_555 yes
C(23) Te(2) C(30) C(35) 45.9(5) 1_555 1_555 1_555 1_555 yes
C(23) C(24) C(25) C(26) 1(1) 1_555 1_555 1_555 1_555 yes
C(23) C(28) C(27) C(26) 2(1) 1_555 1_555 1_555 1_555 yes
C(24) C(23) Te(2) C(30) 62.6(5) 1_555 1_555 1_555 1_555 yes
C(24) C(23) C(28) C(27) -2(1) 1_555 1_555 1_555 1_555 yes
C(24) C(25) C(26) C(27) -1(1) 1_555 1_555 1_555 1_555 yes
C(24) C(25) C(26) C(29) 178.1(8) 1_555 1_555 1_555 1_555 yes
C(25) C(24) C(23) C(28) 1(1) 1_555 1_555 1_555 1_555 yes
C(25) C(26) C(27) C(28) 0(1) 1_555 1_555 1_555 1_555 yes
C(28) C(23) Te(2) C(30) -120.0(6) 1_555 1_555 1_555 1_555 yes
C(28) C(27) C(26) C(29) -179.7(8) 1_555 1_555 1_555 1_555 yes
C(30) Te(2) O(5) C(37) -113.0(4) 1_555 1_555 1_555 1_555 yes
C(30) C(31) C(32) C(33) 2.3(9) 1_555 1_555 1_555 1_555 yes
C(30) C(35) C(34) C(33) 0.1(9) 1_555 1_555 1_555 1_555 yes
C(31) C(30) C(35) C(34) 0.9(9) 1_555 1_555 1_555 1_555 yes
C(31) C(32) C(33) C(34) -1.4(9) 1_555 1_555 1_555 1_555 yes
C(31) C(32) C(33) C(36) 179.3(6) 1_555 1_555 1_555 1_555 yes
C(32) C(31) C(30) C(35) -2.1(9) 1_555 1_555 1_555 1_555 yes
C(32) C(33) C(34) C(35) 0.2(9) 1_555 1_555 1_555 1_555 yes
C(35) C(34) C(33) C(36) 179.5(6) 1_555 1_555 1_555 1_555 yes
C(37) C(38) C(39) C(40) 172.8(6) 1_555 1_555 1_555 1_555 yes
C(37) C(38) C(43) C(42) -171.6(6) 1_555 1_555 1_555 1_555 yes
C(37) C(38) C(43) C(44) 8.6(9) 1_555 1_555 1_555 1_555 yes
C(38) C(39) C(40) C(41) 0(1) 1_555 1_555 1_555 1_555 yes
C(38) C(43) C(42) C(41) -2.0(10) 1_555 1_555 1_555 1_555 yes
C(39) C(38) C(43) C(42) 1.0(9) 1_555 1_555 1_555 1_555 yes
C(39) C(38) C(43) C(44) -178.8(5) 1_555 1_555 1_555 1_555 yes
C(39) C(40) C(41) C(42) 0(1) 1_555 1_555 1_555 1_555 yes
C(40) C(39) C(38) C(43) 0.3(9) 1_555 1_555 1_555 1_555 yes
C(40) C(41) C(42) C(43) 1(1) 1_555 1_555 1_555 1_555 yes
C(41) C(42) C(43) C(44) 177.8(6) 1_555 1_555 1_555 1_555 yes
C(44) O(7) Te(3) C(45) 165.6(4) 1_555 1_555 1_555 1_555 yes
C(44) O(7) Te(3) C(52) -95.1(4) 1_555 1_555 1_555 1_555 yes
C(45) Te(3) O(9) C(59) -97.1(4) 1_555 1_555 1_555 1_555 yes
C(45) Te(3) C(52) C(53) -128.3(5) 1_555 1_555 1_555 1_555 yes
C(45) Te(3) C(52) C(57) 54.8(5) 1_555 1_555 1_555 1_555 yes
C(45) C(46) C(47) C(48) -0.1(9) 1_555 1_555 1_555 1_555 yes
C(45) C(50) C(49) C(48) -0.2(10) 1_555 1_555 1_555 1_555 yes
C(46) C(45) Te(3) C(52) 46.3(5) 1_555 1_555 1_555 1_555 yes
C(46) C(45) C(50) C(49) -1.3(9) 1_555 1_555 1_555 1_555 yes
C(46) C(47) C(48) C(49) -1.3(9) 1_555 1_555 1_555 1_555 yes
C(46) C(47) C(48) C(51) 179.4(6) 1_555 1_555 1_555 1_555 yes
C(47) C(46) C(45) C(50) 1.4(9) 1_555 1_555 1_555 1_555 yes
C(47) C(48) C(49) C(50) 1.5(10) 1_555 1_555 1_555 1_555 yes
C(50) C(45) Te(3) C(52) -133.2(5) 1_555 1_555 1_555 1_555 yes
C(50) C(49) C(48) C(51) -179.2(7) 1_555 1_555 1_555 1_555 yes
C(52) Te(3) O(9) C(59) 163.7(4) 1_555 1_555 1_555 1_555 yes
C(52) C(53) C(54) C(55) -0.5(10) 1_555 1_555 1_555 1_555 yes
C(52) C(57) C(56) C(55) -1(1) 1_555 1_555 1_555 1_555 yes
C(53) C(52) C(57) C(56) -1(1) 1_555 1_555 1_555 1_555 yes
C(53) C(54) C(55) C(56) -2.4(10) 1_555 1_555 1_555 1_555 yes
C(53) C(54) C(55) C(58) 176.6(6) 1_555 1_555 1_555 1_555 yes
C(54) C(53) C(52) C(57) 2.3(10) 1_555 1_555 1_555 1_555 yes
C(54) C(55) C(56) C(57) 3(1) 1_555 1_555 1_555 1_555 yes
C(57) C(56) C(55) C(58) -175.4(7) 1_555 1_555 1_555 1_555 yes
C(59) C(60) C(61) C(62) 178.1(7) 1_555 1_555 1_555 1_555 yes
C(59) C(60) C(65) C(64) -178.6(6) 1_555 1_555 1_555 1_555 yes
C(59) C(60) C(65) C(66) -0.4(9) 1_555 1_555 1_555 1_555 yes
C(60) C(61) C(62) C(63) 0(1) 1_555 1_555 1_555 1_555 yes
C(60) C(65) C(64) C(63) 0.1(10) 1_555 1_555 1_555 1_555 yes
C(61) C(60) C(65) C(64) -1.5(9) 1_555 1_555 1_555 1_555 yes
C(61) C(60) C(65) C(66) 176.7(6) 1_555 1_555 1_555 1_555 yes
C(61) C(62) C(63) C(64) -2(1) 1_555 1_555 1_555 1_555 yes
C(62) C(61) C(60) C(65) 1(1) 1_555 1_555 1_555 1_555 yes
C(62) C(63) C(64) C(65) 1(1) 1_555 1_555 1_555 1_555 yes
C(63) C(64) C(65) C(66) -178.3(6) 1_555 1_555 1_555 1_555 yes
C(67) C(70) C(68) C(69) -179.3(7) 1_555 1_555 2_666 2_666 yes
C(69) C(68) C(67) C(70) -179.3(7) 1_555 1_555 1_555 1_555 yes
